data_4302486
loop_
_publ_author_name
'Ruiqing Fan'
'Yulin Yang'
'Yanbin Yin'
'WuLiJi Hasi'
'Ying Mu'

_publ_section_title
;
Syntheses and Structures of Blue-Luminescent Mercury(II) Complexes with
2,6-Bis(imino)pyridyl Ligands
;
_journal_name_full 'Inorganic Chemistry'
_journal_page_first 6034
_journal_page_last 6043
_journal_paper_doi 10.1021/ic900339u
_journal_volume 48
_journal_year 2009
_chemical_formula_sum 'C25 H26 Cl2 Hg N4'
_chemical_formula_weight 653.99
_chemical_name_systematic
; 
 ? 
;
_space_group_IT_number 15
_symmetry_cell_setting monoclinic
_symmetry_space_group_name_Hall '-C 2yc'
_symmetry_space_group_name_H-M 'C 1 2/c 1'
_atom_sites_solution_hydrogens geom
_atom_sites_solution_primary direct
_atom_sites_solution_secondary difmap
_audit_creation_method SHELXL-97
_cell_angle_alpha 90.00
_cell_angle_beta 101.4770(10)
_cell_angle_gamma 90.00
_cell_formula_units_Z 8
_cell_length_a 21.8046(14)
_cell_length_b 14.8059(10)
_cell_length_c 16.8208(12)
_cell_measurement_reflns_used 16427
_cell_measurement_temperature 293(2)
_cell_measurement_theta_max 28.59
_cell_measurement_theta_min 1.67
_cell_volume 5321.8(6)
_computing_cell_refinement 'Bruker SMART'
_computing_data_collection 'Bruker SMART'
_computing_data_reduction 'Bruker SAINT'
_computing_molecular_graphics SHELXP-97
_computing_publication_material SHELXTL
_computing_structure_refinement 'SHELXL-97 (Sheldrick, 1997)'
_computing_structure_solution 'SHELXS-97 (Sheldrick, 1997)'
_diffrn_ambient_temperature 293(2)
_diffrn_measured_fraction_theta_full 0.920
_diffrn_measured_fraction_theta_max 0.920
_diffrn_measurement_device_type 'Bruker Smart APEX CCD area detector'
_diffrn_measurement_method 'phi and omega scans'
_diffrn_radiation_monochromator graphite
_diffrn_radiation_source 'fine-focus sealed tube'
_diffrn_radiation_type MoK\a
_diffrn_radiation_wavelength 0.71073
_diffrn_reflns_av_R_equivalents 0.1076
_diffrn_reflns_av_sigmaI/netI 0.0907
_diffrn_reflns_limit_h_max 28
_diffrn_reflns_limit_h_min -22
_diffrn_reflns_limit_k_max 19
_diffrn_reflns_limit_k_min -19
_diffrn_reflns_limit_l_max 21
_diffrn_reflns_limit_l_min -19
_diffrn_reflns_number 16427
_diffrn_reflns_theta_full 28.59
_diffrn_reflns_theta_max 28.59
_diffrn_reflns_theta_min 1.67
_diffrn_standards_decay_% 0
_diffrn_standards_interval_count 0
_diffrn_standards_interval_time 0
_diffrn_standards_number 0
_exptl_absorpt_coefficient_mu 3.002
_exptl_absorpt_correction_T_max 0.5713
_exptl_absorpt_correction_T_min 0.4467
_exptl_absorpt_correction_type multi-scan
_exptl_crystal_colour yellow
_exptl_crystal_density_diffrn 0.816
_exptl_crystal_density_method 'not measured'
_exptl_crystal_description block
_exptl_crystal_F_000 1272
_exptl_crystal_size_max 0.32
_exptl_crystal_size_mid 0.25
_exptl_crystal_size_min 0.21
_refine_diff_density_max 1.606
_refine_diff_density_min -0.599
_refine_diff_density_rms 0.106
_refine_ls_extinction_method none
_refine_ls_goodness_of_fit_ref 0.852
_refine_ls_hydrogen_treatment constr
_refine_ls_matrix_type full
_refine_ls_number_parameters 290
_refine_ls_number_reflns 6259
_refine_ls_number_restraints 6
_refine_ls_restrained_S_all 0.854
_refine_ls_R_factor_all 0.0718
_refine_ls_R_factor_gt 0.0398
_refine_ls_shift/su_max 0.001
_refine_ls_shift/su_mean 0.000
_refine_ls_structure_factor_coef Fsqd
_refine_ls_weighting_details 'calc w=1/[\s^2^(Fo^2^)+(0.0126P)^2^] where P=(Fo^2^+2Fc^2^)/3'
_refine_ls_weighting_scheme calc
_refine_ls_wR_factor_gt 0.0753
_refine_ls_wR_factor_ref 0.0837
_reflns_number_gt 3767
_reflns_number_total 6259
_reflns_threshold_expression >2sigma(I)
_cod_data_source_file ic900339u_si_001_5.cif
_cod_data_source_block Complex5
_cod_depositor_comments
;
The following automatic conversions were performed:
'_symmetry_cell_setting' value 'Monoclinic' changed to 'monoclinic'
according to '/home/saulius/struct/CIF-dictionaries/cif_core.dic'
dictionary named 'cif_core.dic' version 2.4.1 from 2010-06-29.

Automatic conversion script
Id: cif_fix_enum 1527 2010-12-29 10:47:43Z saulius 

Z value changed to be consistent with given formula
;
_cod_database_code 4302486

loop_
_symmetry_equiv_pos_as_xyz
'x, y, z'
'-x, y, -z+1/2'
'x+1/2, y+1/2, z'
'-x+1/2, y+1/2, -z+1/2'
'-x, -y, -z'
'x, -y, z-1/2'
'-x+1/2, -y+1/2, -z'
'x+1/2, -y+1/2, z-1/2'

loop_
_atom_site_label
_atom_site_type_symbol
_atom_site_fract_x
_atom_site_fract_y
_atom_site_fract_z
_atom_site_U_iso_or_equiv
_atom_site_adp_type
_atom_site_occupancy
_atom_site_symmetry_multiplicity
_atom_site_calc_flag
_atom_site_refinement_flags
_atom_site_disorder_assembly
_atom_site_disorder_group
Hg1 Hg 0.281715(9) 0.687648(14) 0.208624(13) 0.06162(9) Uani 1 1 d . . .
Cl1 Cl 0.21719(6) 0.56284(11) 0.14915(9) 0.0802(4) Uani 1 1 d . . .
Cl2 Cl 0.35677(7) 0.68063(10) 0.33584(10) 0.0804(4) Uani 1 1 d . . .
N1 N 0.35281(17) 0.7040(3) 0.1127(3) 0.0549(10) Uani 1 1 d . . .
N2 N 0.27301(16) 0.8312(2) 0.1428(3) 0.0526(10) Uani 1 1 d . . .
N3 N 0.20279(18) 0.7859(3) 0.2493(3) 0.0628(11) Uani 1 1 d . . .
C1 C 0.3512(2) 0.7759(4) 0.0718(3) 0.0546(12) Uani 1 1 d . . .
C2 C 0.3122(2) 0.8503(3) 0.0930(3) 0.0537(12) Uani 1 1 d . . .
C3 C 0.3160(2) 0.9397(4) 0.0651(3) 0.0630(13) Uani 1 1 d . . .
H3A H 0.3430 0.9543 0.0306 0.076 Uiso 1 1 calc R . .
C4 C 0.2789(2) 1.0049(4) 0.0902(3) 0.0655(14) Uani 1 1 d . . .
H4A H 0.2815 1.0642 0.0730 0.079 Uiso 1 1 calc R . .
C5 C 0.2389(2) 0.9841(3) 0.1393(3) 0.0594(13) Uani 1 1 d . . .
H5A H 0.2131 1.0282 0.1545 0.071 Uiso 1 1 calc R . .
C6 C 0.2369(2) 0.8953(3) 0.1669(3) 0.0560(12) Uani 1 1 d . . .
C7 C 0.1955(2) 0.8659(3) 0.2227(3) 0.0526(12) Uani 1 1 d . . .
C8 C 0.3859(3) 0.7891(4) 0.0034(4) 0.0879(19) Uani 1 1 d . . .
H8A H 0.4089 0.7353 -0.0033 0.132 Uiso 1 1 calc R . .
H8B H 0.4144 0.8389 0.0158 0.132 Uiso 1 1 calc R . .
H8C H 0.3565 0.8016 -0.0459 0.132 Uiso 1 1 calc R . .
C9 C 0.1487(2) 0.9307(4) 0.2425(4) 0.0735(15) Uani 1 1 d . . .
H9A H 0.1263 0.9031 0.2799 0.110 Uiso 1 1 calc R . .
H9B H 0.1197 0.9468 0.1937 0.110 Uiso 1 1 calc R . .
H9C H 0.1696 0.9839 0.2666 0.110 Uiso 1 1 calc R . .
C10 C 0.3903(2) 0.6283(3) 0.1014(3) 0.0564(12) Uani 1 1 d . . .
C11 C 0.3634(2) 0.5593(4) 0.0538(4) 0.0768(17) Uani 1 1 d . . .
H11A H 0.3222 0.5642 0.0261 0.092 Uiso 1 1 calc R . .
C12 C 0.3976(3) 0.4809(4) 0.0461(4) 0.0801(17) Uani 1 1 d . . .
H12A H 0.3785 0.4337 0.0140 0.096 Uiso 1 1 calc R . .
C13 C 0.4583(3) 0.4729(4) 0.0852(4) 0.0731(16) Uani 1 1 d . . .
C14 C 0.4835(3) 0.5437(4) 0.1311(5) 0.101(2) Uani 1 1 d . . .
H14A H 0.5250 0.5402 0.1582 0.121 Uiso 1 1 calc R . .
C15 C 0.4502(3) 0.6204(4) 0.1392(4) 0.092(2) Uani 1 1 d . . .
H15A H 0.4693 0.6676 0.1713 0.110 Uiso 1 1 calc R . .
C16 C 0.4951(3) 0.3870(4) 0.0779(5) 0.105(2) Uani 1 1 d . . .
H16A H 0.5366 0.3928 0.1099 0.157 Uiso 1 1 calc R . .
H16B H 0.4975 0.3774 0.0221 0.157 Uiso 1 1 calc R . .
H16C H 0.4745 0.3365 0.0970 0.157 Uiso 1 1 calc R . .
C17 C 0.1688(2) 0.7526(3) 0.3088(4) 0.0604(13) Uani 1 1 d . . .
C18 C 0.1206(3) 0.6933(4) 0.2831(4) 0.0894(19) Uani 1 1 d . . .
H18A H 0.1098 0.6762 0.2289 0.107 Uiso 1 1 calc R . .
C19 C 0.0877(3) 0.6588(5) 0.3414(5) 0.101(2) Uani 1 1 d . . .
H19A H 0.0537 0.6206 0.3247 0.122 Uiso 1 1 calc R . .
C20 C 0.1052(3) 0.6808(5) 0.4213(5) 0.093(2) Uani 1 1 d . . .
C21 C 0.1547(3) 0.7379(4) 0.4450(4) 0.0880(19) Uani 1 1 d . . .
H21A H 0.1676 0.7530 0.4995 0.106 Uiso 1 1 calc R . .
C22 C 0.1852(3) 0.7727(4) 0.3883(4) 0.0779(16) Uani 1 1 d . . .
H22A H 0.2186 0.8118 0.4053 0.093 Uiso 1 1 calc R . .
C23 C 0.0706(4) 0.6412(6) 0.4837(5) 0.138(3) Uani 1 1 d . . .
H23A H 0.0894 0.6629 0.5367 0.207 Uiso 1 1 calc R . .
H23B H 0.0732 0.5765 0.4827 0.207 Uiso 1 1 calc R . .
H23C H 0.0275 0.6593 0.4709 0.207 Uiso 1 1 calc R . .
N4 N 0.4867(4) 0.9294(7) 0.1360(6) 0.184(4) Uani 1 1 d U . .
C24 C 0.5384(4) 0.9260(6) 0.1700(5) 0.123(3) Uani 1 1 d . . .
C25 C 0.6001(3) 0.9171(5) 0.2113(5) 0.109(2) Uani 1 1 d . . .
H25A H 0.6269 0.9089 0.1730 0.163 Uiso 1 1 calc R . .
H25B H 0.6035 0.8657 0.2467 0.163 Uiso 1 1 calc R . .
H25C H 0.6124 0.9706 0.2428 0.163 Uiso 1 1 calc R . .

loop_
_atom_site_aniso_label
_atom_site_aniso_U_11
_atom_site_aniso_U_22
_atom_site_aniso_U_33
_atom_site_aniso_U_23
_atom_site_aniso_U_13
_atom_site_aniso_U_12
Hg1 0.06890(15) 0.05639(13) 0.06548(15) 0.00740(11) 0.02763(10) 0.00823(10)
Cl1 0.0809(9) 0.0842(10) 0.0755(10) -0.0027(8) 0.0153(7) -0.0139(8)
Cl2 0.0957(10) 0.0711(9) 0.0689(10) 0.0030(8) 0.0032(8) -0.0077(8)
N1 0.058(2) 0.055(3) 0.055(3) 0.001(2) 0.021(2) 0.0067(19)
N2 0.048(2) 0.056(2) 0.058(3) 0.007(2) 0.0176(19) 0.0055(17)
N3 0.069(3) 0.061(3) 0.066(3) 0.009(2) 0.032(2) 0.017(2)
C1 0.051(3) 0.066(3) 0.051(3) 0.004(3) 0.019(2) 0.008(2)
C2 0.048(3) 0.067(3) 0.045(3) 0.001(3) 0.004(2) -0.005(2)
C3 0.069(3) 0.062(3) 0.062(3) 0.007(3) 0.021(3) -0.010(3)
C4 0.078(3) 0.050(3) 0.069(4) 0.006(3) 0.018(3) -0.004(3)
C5 0.073(3) 0.045(3) 0.062(3) -0.001(2) 0.015(3) 0.004(2)
C6 0.058(3) 0.060(3) 0.050(3) -0.004(2) 0.010(2) 0.001(2)
C7 0.052(3) 0.051(3) 0.055(3) -0.004(2) 0.012(2) 0.002(2)
C8 0.094(4) 0.092(5) 0.091(5) 0.025(4) 0.050(4) 0.020(3)
C9 0.071(3) 0.062(3) 0.092(4) -0.003(3) 0.029(3) 0.008(3)
C10 0.059(3) 0.058(3) 0.059(3) -0.005(3) 0.026(3) 0.000(2)
C11 0.056(3) 0.090(4) 0.083(4) -0.016(4) 0.010(3) 0.001(3)
C12 0.078(4) 0.069(4) 0.101(5) -0.020(4) 0.034(3) -0.007(3)
C13 0.071(4) 0.057(3) 0.099(5) 0.000(3) 0.036(3) 0.004(3)
C14 0.064(4) 0.084(5) 0.143(7) -0.026(4) -0.010(4) 0.019(3)
C15 0.058(4) 0.086(5) 0.122(6) -0.037(4) -0.006(3) 0.006(3)
C16 0.088(4) 0.081(4) 0.158(7) -0.010(5) 0.052(4) 0.021(4)
C17 0.064(3) 0.054(3) 0.072(4) 0.009(3) 0.037(3) 0.016(3)
C18 0.100(4) 0.105(5) 0.077(4) 0.005(4) 0.052(4) -0.001(4)
C19 0.097(5) 0.109(6) 0.115(7) 0.002(5) 0.060(4) -0.008(4)
C20 0.109(5) 0.095(5) 0.096(5) 0.023(4) 0.073(4) 0.032(4)
C21 0.116(5) 0.079(4) 0.083(5) 0.008(4) 0.054(4) 0.018(4)
C22 0.096(4) 0.073(4) 0.074(4) 0.009(3) 0.038(3) 0.017(3)
C23 0.185(8) 0.123(7) 0.142(8) 0.026(6) 0.118(6) 0.012(6)
N4 0.181(4) 0.191(4) 0.180(4) -0.002(2) 0.038(2) 0.007(2)
C24 0.131(7) 0.167(8) 0.080(5) -0.010(5) 0.040(5) 0.036(6)
C25 0.081(4) 0.121(6) 0.120(6) -0.005(5) 0.011(4) -0.003(4)

loop_
_atom_type_symbol
_atom_type_description
_atom_type_scat_dispersion_real
_atom_type_scat_dispersion_imag
_atom_type_scat_source
C C 0.0033 0.0016 'International Tables Vol C Tables 4.2.6.8 and 6.1.1.4'
H H 0.0000 0.0000 'International Tables Vol C Tables 4.2.6.8 and 6.1.1.4'
N N 0.0061 0.0033 'International Tables Vol C Tables 4.2.6.8 and 6.1.1.4'
Cl Cl 0.1484 0.1585 'International Tables Vol C Tables 4.2.6.8 and 6.1.1.4'
Hg Hg -2.3894 9.2266 'International Tables Vol C Tables 4.2.6.8 and 6.1.1.4'

loop_
_geom_angle_atom_site_label_1
_geom_angle_atom_site_label_2
_geom_angle_atom_site_label_3
_geom_angle
_geom_angle_site_symmetry_1
_geom_angle_site_symmetry_3
_geom_angle_publ_flag
N2 Hg1 Cl1 120.21(10) . . ?
N2 Hg1 Cl2 115.16(10) . . ?
Cl1 Hg1 Cl2 124.62(5) . . ?
N2 Hg1 N3 66.77(14) . . ?
Cl1 Hg1 N3 100.73(11) . . ?
Cl2 Hg1 N3 99.63(12) . . ?
N2 Hg1 N1 67.09(13) . . ?
Cl1 Hg1 N1 101.23(10) . . ?
Cl2 Hg1 N1 100.38(10) . . ?
N3 Hg1 N1 133.85(14) . . ?
C1 N1 C10 123.0(4) . . ?
C1 N1 Hg1 119.1(3) . . ?
C10 N1 Hg1 117.7(3) . . ?
C2 N2 C6 121.6(4) . . ?
C2 N2 Hg1 118.4(3) . . ?
C6 N2 Hg1 119.0(3) . . ?
C7 N3 C17 121.3(4) . . ?
C7 N3 Hg1 120.2(3) . . ?
C17 N3 Hg1 118.4(3) . . ?
N1 C1 C2 116.8(4) . . ?
N1 C1 C8 124.1(5) . . ?
C2 C1 C8 119.1(5) . . ?
N2 C2 C3 119.5(5) . . ?
N2 C2 C1 117.6(4) . . ?
C3 C2 C1 122.9(5) . . ?
C4 C3 C2 118.6(5) . . ?
C4 C3 H3A 120.7 . . ?
C2 C3 H3A 120.7 . . ?
C5 C4 C3 121.1(5) . . ?
C5 C4 H4A 119.4 . . ?
C3 C4 H4A 119.4 . . ?
C4 C5 C6 118.9(5) . . ?
C4 C5 H5A 120.6 . . ?
C6 C5 H5A 120.6 . . ?
N2 C6 C5 120.3(5) . . ?
N2 C6 C7 116.6(4) . . ?
C5 C6 C7 123.1(5) . . ?
N3 C7 C9 124.7(5) . . ?
N3 C7 C6 116.6(4) . . ?
C9 C7 C6 118.8(5) . . ?
C1 C8 H8A 109.5 . . ?
C1 C8 H8B 109.5 . . ?
H8A C8 H8B 109.5 . . ?
C1 C8 H8C 109.5 . . ?
H8A C8 H8C 109.5 . . ?
H8B C8 H8C 109.5 . . ?
C7 C9 H9A 109.5 . . ?
C7 C9 H9B 109.5 . . ?
H9A C9 H9B 109.5 . . ?
C7 C9 H9C 109.5 . . ?
H9A C9 H9C 109.5 . . ?
H9B C9 H9C 109.5 . . ?
C15 C10 C11 118.8(5) . . ?
C15 C10 N1 122.5(5) . . ?
C11 C10 N1 118.6(5) . . ?
C10 C11 C12 120.2(5) . . ?
C10 C11 H11A 119.9 . . ?
C12 C11 H11A 119.9 . . ?
C13 C12 C11 120.8(5) . . ?
C13 C12 H12A 119.6 . . ?
C11 C12 H12A 119.6 . . ?
C14 C13 C12 117.0(5) . . ?
C14 C13 C16 122.2(6) . . ?
C12 C13 C16 120.8(6) . . ?
C13 C14 C15 122.4(5) . . ?
C13 C14 H14A 118.8 . . ?
C15 C14 H14A 118.8 . . ?
C10 C15 C14 120.7(6) . . ?
C10 C15 H15A 119.6 . . ?
C14 C15 H15A 119.6 . . ?
C13 C16 H16A 109.5 . . ?
C13 C16 H16B 109.5 . . ?
H16A C16 H16B 109.5 . . ?
C13 C16 H16C 109.5 . . ?
H16A C16 H16C 109.5 . . ?
H16B C16 H16C 109.5 . . ?
C22 C17 C18 119.4(6) . . ?
C22 C17 N3 122.7(5) . . ?
C18 C17 N3 117.7(6) . . ?
C17 C18 C19 118.2(7) . . ?
C17 C18 H18A 120.9 . . ?
C19 C18 H18A 120.9 . . ?
C20 C19 C18 120.9(7) . . ?
C20 C19 H19A 119.5 . . ?
C18 C19 H19A 119.5 . . ?
C19 C20 C21 119.1(6) . . ?
C19 C20 C23 120.5(8) . . ?
C21 C20 C23 120.4(8) . . ?
C20 C21 C22 119.6(7) . . ?
C20 C21 H21A 120.2 . . ?
C22 C21 H21A 120.2 . . ?
C17 C22 C21 122.6(7) . . ?
C17 C22 H22A 118.7 . . ?
C21 C22 H22A 118.7 . . ?
C20 C23 H23A 109.5 . . ?
C20 C23 H23B 109.5 . . ?
H23A C23 H23B 109.5 . . ?
C20 C23 H23C 109.5 . . ?
H23A C23 H23C 109.5 . . ?
H23B C23 H23C 109.5 . . ?
N4 C24 C25 177.1(10) . . ?
C24 C25 H25A 109.5 . . ?
C24 C25 H25B 109.5 . . ?
H25A C25 H25B 109.5 . . ?
C24 C25 H25C 109.5 . . ?
H25A C25 H25C 109.5 . . ?
H25B C25 H25C 109.5 . . ?

loop_
_geom_bond_atom_site_label_1
_geom_bond_atom_site_label_2
_geom_bond_distance
_geom_bond_site_symmetry_2
_geom_bond_publ_flag
Hg1 N2 2.387(4) . ?
Hg1 Cl1 2.4156(14) . ?
Hg1 Cl2 2.4237(14) . ?
Hg1 N3 2.452(4) . ?
Hg1 N1 2.461(4) . ?
N1 C1 1.265(6) . ?
N1 C10 1.423(6) . ?
N2 C2 1.340(6) . ?
N2 C6 1.345(6) . ?
N3 C7 1.264(6) . ?
N3 C17 1.446(7) . ?
C1 C2 1.478(7) . ?
C1 C8 1.510(8) . ?
C2 C3 1.413(7) . ?
C3 C4 1.378(7) . ?
C3 H3A 0.9300 . ?
C4 C5 1.352(7) . ?
C4 H4A 0.9300 . ?
C5 C6 1.399(6) . ?
C5 H5A 0.9300 . ?
C6 C7 1.491(7) . ?
C7 C9 1.487(6) . ?
C8 H8A 0.9600 . ?
C8 H8B 0.9600 . ?
C8 H8C 0.9600 . ?
C9 H9A 0.9600 . ?
C9 H9B 0.9600 . ?
C9 H9C 0.9600 . ?
C10 C15 1.337(6) . ?
C10 C11 1.356(7) . ?
C11 C12 1.398(7) . ?
C11 H11A 0.9300 . ?
C12 C13 1.361(7) . ?
C12 H12A 0.9300 . ?
C13 C14 1.352(8) . ?
C13 C16 1.523(7) . ?
C14 C15 1.370(8) . ?
C14 H14A 0.9300 . ?
C15 H15A 0.9300 . ?
C16 H16A 0.9600 . ?
C16 H16B 0.9600 . ?
C16 H16C 0.9600 . ?
C17 C22 1.346(8) . ?
C17 C18 1.372(8) . ?
C18 C19 1.422(9) . ?
C18 H18A 0.9300 . ?
C19 C20 1.361(10) . ?
C19 H19A 0.9300 . ?
C20 C21 1.367(9) . ?
C20 C23 1.526(9) . ?
C21 C22 1.369(8) . ?
C21 H21A 0.9300 . ?
C22 H22A 0.9300 . ?
C23 H23A 0.9600 . ?
C23 H23B 0.9600 . ?
C23 H23C 0.9600 . ?
N4 C24 1.160(9) . ?
C24 C25 1.392(9) . ?
C25 H25A 0.9600 . ?
C25 H25B 0.9600 . ?
C25 H25C 0.9600 . ?
